data_2312284
loop_
_publ_author_name
'Yamashita, Keishiro'
'Nakayama, Kazuya'
'Komatsu, Kazuki'
'Ohhara, Takashi'
'Munakata, Koji'
'Hattori, Takanori'
'Sano-Furukawa, Asami'
'Kagi, Hiroyuki'

_publ_section_title
;
 The hydrogen-bond network in sodium chloride tridecahydrate: analogy with
 ice VI.
;
_journal_coeditor_code NE5013SUP1
_journal_issue 5
_journal_name_full 'Acta crystallographica Section B, Structural science, crystal engineering and materials'
_journal_paper_doi 10.1107/S2052520623007199
_journal_volume 79
_journal_year 2023
_chemical_formula_moiety 'Na Cl, 13(H2 O)'
_chemical_formula_sum 'Cl H26 Na O13'
_chemical_formula_weight 292.65
_chemical_name_common 'Sodium chloride tridecahydrate'
_chemical_name_systematic 'Sodium chloride tridecahydrate'
_space_group_crystal_system monoclinic
_space_group_IT_number 12
_space_group_name_Hall '-C 2y'
_space_group_name_H-M_alt 'C 1 2/m 1'
_audit_creation_method SHELXL-2018/3
_cell_angle_alpha 90
_cell_angle_beta 119.475(13)
_cell_angle_gamma 90
_cell_formula_units_Z 4
_cell_length_a 11.403(4)
_cell_length_b 11.882(2)
_cell_length_c 10.905(3)
_cell_measurement_reflns_used 1289
_cell_measurement_temperature 299
_cell_measurement_theta_max 33.9045
_cell_measurement_theta_min 4.1123
_cell_volume 1286.3(6)
_computing_structure_refinement 'SHELXL-2018/3 (Sheldrick, 2018)'
_diffrn_ambient_temperature 299
_diffrn_detector_area_resol_mean 10
_diffrn_measured_fraction_theta_full 0.270
_diffrn_measured_fraction_theta_max 0.263
_diffrn_measurement_details
;
scan:
 Number of images: 80
            Slice: -40.0000 - 40.0000
      Image width: 1.0000
         Exp time: 600.0000
    Rotation axis: phi
            Omega: 0.0000
              Chi: 0.0000
              Phi: 0.0000
              XTD: 80.0000
           2theta: 0.0885

;
_diffrn_measurement_device
;
RAXIS conversion
;
_diffrn_measurement_method dtprofit.ref
_diffrn_radiation_detector RX
_diffrn_radiation_monochromator cmf
_diffrn_radiation_source 'Sealed Tube'
_diffrn_radiation_type MoK\a
_diffrn_radiation_wavelength 0.71075
_diffrn_reflns_av_R_equivalents 0.0242
_diffrn_reflns_av_unetI/netI 0.0200
_diffrn_reflns_Laue_measured_fraction_full 0.270
_diffrn_reflns_Laue_measured_fraction_max 0.263
_diffrn_reflns_limit_h_max 12
_diffrn_reflns_limit_h_min -11
_diffrn_reflns_limit_k_max 12
_diffrn_reflns_limit_k_min -11
_diffrn_reflns_limit_l_max 13
_diffrn_reflns_limit_l_min -13
_diffrn_reflns_number 646
_diffrn_reflns_point_group_measured_fraction_full 0.270
_diffrn_reflns_point_group_measured_fraction_max 0.263
_diffrn_reflns_reduction_process 'Lp corrections applied'
_diffrn_reflns_theta_full 25.242
_diffrn_reflns_theta_max 26.277
_diffrn_reflns_theta_min 4.293
_diffrn_source 'Rotating-anode X-ray tube'
_diffrn_source_current 24.0000
_diffrn_source_power 1.2000
_diffrn_source_type 'Rigaku (Mo) X-ray Source'
_diffrn_source_voltage 50.0000
_diffrn_standards_interval_time 0
_diffrn_standards_number 0
_exptl_absorpt_coefficient_mu 0.383
_exptl_absorpt_correction_T_max 0.5688
_exptl_absorpt_correction_T_min 0.4839
_exptl_absorpt_correction_type numerical
_exptl_absorpt_process_details 'self-made program for diamond anvil cell'
_exptl_crystal_colour Colorless
_exptl_crystal_density_diffrn 1.511
_exptl_crystal_description platelet
_exptl_crystal_F_000 632
_exptl_crystal_size_max 0.3
_exptl_crystal_size_mid 0.3
_exptl_crystal_size_min 0.1
_refine_diff_density_max 0.121
_refine_diff_density_min -0.154
_refine_diff_density_rms 0.034
_refine_ls_extinction_method none
_refine_ls_goodness_of_fit_ref 0.957
_refine_ls_hydrogen_treatment undef
_refine_ls_matrix_type full
_refine_ls_number_parameters 35
_refine_ls_number_reflns 360
_refine_ls_number_restraints 0
_refine_ls_restrained_S_all 0.957
_refine_ls_R_factor_all 0.0423
_refine_ls_R_factor_gt 0.0423
_refine_ls_shift/su_max 0.000
_refine_ls_shift/su_mean 0.000
_refine_ls_structure_factor_coef Fsqd
_refine_ls_weighting_details 'w=1/[\s^2^(Fo^2^)+(0.0543P)^2^+3.3523P] where P=(Fo^2^+2Fc^2^)/3'
_refine_ls_weighting_scheme calc
_refine_ls_wR_factor_gt 0.0987
_refine_ls_wR_factor_ref 0.0987
_reflns_number_gt 360
_reflns_number_total 360
_reflns_threshold_expression 'I > 2\s(I)'
_cod_data_source_file ne5013sup1.cif
_cod_data_source_block NaCl_13H2O
_cod_original_sg_symbol_H-M 'C 2/m'
_cod_original_formula_sum 'Na Cl O13 H26'
_cod_database_code 2312284
_shelx_shelxl_version_number 2018/3
_shelx_space_group_comment
;
The symmetry employed for this shelxl refinement is uniquely defined
by the following loop, which should always be used as a source of
symmetry information in preference to the above space-group names.
They are only intended as comments.
;
_exptl_absorpt_special_details 'self-made program for diamond anvil cell'

loop_
_space_group_symop_operation_xyz
'x, y, z'
'-x, y, -z'
'x+1/2, y+1/2, z'
'-x+1/2, y+1/2, -z'
'-x, -y, -z'
'x, -y, z'
'-x+1/2, -y+1/2, -z'
'x+1/2, -y+1/2, z'

loop_
_atom_site_label
_atom_site_type_symbol
_atom_site_fract_x
_atom_site_fract_y
_atom_site_fract_z
_atom_site_U_iso_or_equiv
_atom_site_adp_type
_atom_site_occupancy
_atom_site_site_symmetry_order
_atom_site_calc_flag
_atom_site_refinement_flags_posn
_atom_site_refinement_flags_adp
_atom_site_refinement_flags_occupancy
_atom_site_disorder_assembly
_atom_site_disorder_group
Cl Cl 0.40651(15) 0.000000 0.30805(14) 0.0279(5) Uiso 1 2 d S . P . .
Na1 Na 0.000000 0.000000 0.000000 0.0262(7) Uiso 1 4 d S . P . .
Na2 Na 0.000000 0.000000 0.500000 0.0256(7) Uiso 1 4 d S . P . .
O2 O 0.8523(3) 0.1397(2) 0.0056(3) 0.0321(7) Uiso 1 1 d . . . . .
O1 O 0.1066(5) 0.000000 0.2434(5) 0.0328(9) Uiso 1 2 d S . P . .
O4 O 0.9949(3) 0.1494(2) 0.3497(3) 0.0314(7) Uiso 1 1 d . . . . .
O6 O 0.7407(3) 0.2464(2) 0.2477(3) 0.0338(8) Uiso 1 1 d . . . . .
O3 O 0.2379(5) 0.000000 0.6261(5) 0.0310(9) Uiso 1 2 d S . P . .
O8 O 0.3064(5) 0.000000 0.9121(5) 0.0339(9) Uiso 1 2 d S . P . .
O5 O 0.3445(3) 0.1626(2) 0.5159(3) 0.0309(7) Uiso 1 1 d . . . . .
O7 O 0.4808(3) 0.1576(2) 0.1272(3) 0.0356(8) Uiso 1 1 d . . . . .

loop_
_atom_type_symbol
_atom_type_description
_atom_type_scat_dispersion_real
_atom_type_scat_dispersion_imag
_atom_type_scat_source
Cl Cl 0.1484 0.1585 'International Tables Vol C Tables 4.2.6.8 and 6.1.1.4'
Na Na 0.0362 0.0249 'International Tables Vol C Tables 4.2.6.8 and 6.1.1.4'
O O 0.0106 0.0060 'International Tables Vol C Tables 4.2.6.8 and 6.1.1.4'
H H 0.0000 0.0000 'International Tables Vol C Tables 4.2.6.8 and 6.1.1.4'

loop_
_geom_angle_atom_site_label_1
_geom_angle_atom_site_label_2
_geom_angle_atom_site_label_3
_geom_angle
_geom_angle_site_symmetry_1
_geom_angle_site_symmetry_3
_geom_angle_publ_flag
O1 Na1 O1 180.00(12) . 5 ?
O1 Na1 O2 87.13(10) . 6_455 ?
O1 Na1 O2 92.87(10) 5 6_455 ?
O1 Na1 O2 92.87(10) . 2_655 ?
O1 Na1 O2 87.13(10) 5 2_655 ?
O2 Na1 O2 180.00(16) 6_455 2_655 ?
O1 Na1 O2 87.13(10) . 1_455 ?
O1 Na1 O2 92.87(10) 5 1_455 ?
O2 Na1 O2 88.13(13) 6_455 1_455 ?
O2 Na1 O2 91.87(13) 2_655 1_455 ?
O1 Na1 O2 92.87(10) . 5_655 ?
O1 Na1 O2 87.13(10) 5 5_655 ?
O2 Na1 O2 91.87(13) 6_455 5_655 ?
O2 Na1 O2 88.13(13) 2_655 5_655 ?
O2 Na1 O2 180.00(12) 1_455 5_655 ?
O3 Na2 O3 180.0 5_556 . ?
O3 Na2 O4 88.13(10) 5_556 6_455 ?
O3 Na2 O4 91.87(10) . 6_455 ?
O3 Na2 O4 91.87(10) 5_556 2_656 ?
O3 Na2 O4 88.13(10) . 2_656 ?
O4 Na2 O4 180.0 6_455 2_656 ?
O3 Na2 O4 88.13(10) 5_556 1_455 ?
O3 Na2 O4 91.87(10) . 1_455 ?
O4 Na2 O4 95.53(13) 6_455 1_455 ?
O4 Na2 O4 84.47(13) 2_656 1_455 ?
O3 Na2 O4 91.87(10) 5_556 5_656 ?
O3 Na2 O4 88.13(10) . 5_656 ?
O4 Na2 O4 84.47(13) 6_455 5_656 ?
O4 Na2 O4 95.53(13) 2_656 5_656 ?
O4 Na2 O4 180.0 1_455 5_656 ?

loop_
_geom_bond_atom_site_label_1
_geom_bond_atom_site_label_2
_geom_bond_distance
_geom_bond_site_symmetry_2
_geom_bond_publ_flag
Na1 O1 2.313(4) . ?
Na1 O1 2.313(4) 5 ?
Na1 O2 2.386(3) 6_455 ?
Na1 O2 2.386(3) 2_655 ?
Na1 O2 2.386(3) 1_455 ?
Na1 O2 2.386(3) 5_655 ?
Na2 O3 2.362(5) 5_556 ?
Na2 O3 2.362(5) . ?
Na2 O4 2.398(3) 6_455 ?
Na2 O4 2.398(3) 2_656 ?
Na2 O4 2.398(3) 1_455 ?
Na2 O4 2.398(3) 5_656 ?

_cod_database_fobs_code 2312284
